data_7033111
loop_
_publ_author_name
'Tsao, Fu An'
'Stephan, Douglas W.'

_publ_section_title
;
 1,1-Carboboration to tellurium-boron intramolecular frustrated Lewis
 pairs.
;
_journal_issue 1
_journal_name_full 'Dalton transactions (Cambridge, England : 2003)'
_journal_page_first 71
_journal_page_last 74
_journal_paper_doi 10.1039/c4dt03241a
_journal_volume 44
_journal_year 2015
_chemical_formula_sum 'C42 H20 B F15 Te'
_chemical_formula_weight 947.99
_chemical_name_systematic
; 
 ? 
;
_space_group_IT_number 14
_symmetry_cell_setting monoclinic
_symmetry_space_group_name_Hall '-P 2ybc'
_symmetry_space_group_name_H-M 'P 1 21/c 1'
_atom_sites_solution_hydrogens geom
_atom_sites_solution_primary direct
_atom_sites_solution_secondary difmap
_audit_creation_method SHELXL-97
_cell_angle_alpha 90.00
_cell_angle_beta 109.318(3)
_cell_angle_gamma 90.00
_cell_formula_units_Z 4
_cell_length_a 10.8721(5)
_cell_length_b 21.4823(12)
_cell_length_c 16.2937(8)
_cell_measurement_temperature 150(2)
_cell_volume 3591.3(3)
_computing_structure_refinement 'SHELXL-97 (Sheldrick, 2008)'
_computing_structure_solution 'SHELXS-97 (Sheldrick, 2008)'
_diffrn_ambient_temperature 150(2)
_diffrn_measured_fraction_theta_full 1.000
_diffrn_measured_fraction_theta_max 1.000
_diffrn_radiation_monochromator graphite
_diffrn_radiation_source 'fine-focus sealed tube'
_diffrn_radiation_type MoK\a
_diffrn_radiation_wavelength 0.71073
_diffrn_reflns_av_R_equivalents 0.0387
_diffrn_reflns_av_sigmaI/netI 0.0372
_diffrn_reflns_limit_h_max 12
_diffrn_reflns_limit_h_min -12
_diffrn_reflns_limit_k_max 18
_diffrn_reflns_limit_k_min -25
_diffrn_reflns_limit_l_max 19
_diffrn_reflns_limit_l_min -19
_diffrn_reflns_number 27443
_diffrn_reflns_theta_full 25.00
_diffrn_reflns_theta_max 25.00
_diffrn_reflns_theta_min 1.63
_exptl_absorpt_coefficient_mu 0.939
_exptl_absorpt_correction_T_max 0.7456
_exptl_absorpt_correction_T_min 0.6682
_exptl_absorpt_correction_type multi-scan
_exptl_absorpt_process_details SADABS
_exptl_crystal_density_diffrn 1.753
_exptl_crystal_density_method 'not measured'
_exptl_crystal_F_000 1856
_exptl_crystal_size_max 0.20
_exptl_crystal_size_mid 0.20
_exptl_crystal_size_min 0.10
_refine_diff_density_max 0.480
_refine_diff_density_min -0.320
_refine_diff_density_rms 0.067
_refine_ls_extinction_method none
_refine_ls_goodness_of_fit_ref 1.015
_refine_ls_hydrogen_treatment constr
_refine_ls_matrix_type full
_refine_ls_number_parameters 532
_refine_ls_number_reflns 6326
_refine_ls_number_restraints 0
_refine_ls_restrained_S_all 1.015
_refine_ls_R_factor_all 0.0426
_refine_ls_R_factor_gt 0.0272
_refine_ls_shift/su_max 0.002
_refine_ls_shift/su_mean 0.000
_refine_ls_structure_factor_coef Fsqd
_refine_ls_weighting_details 'calc w=1/[\s^2^(Fo^2^)+(0.0208P)^2^+2.0434P] where P=(Fo^2^+2Fc^2^)/3'
_refine_ls_weighting_scheme calc
_refine_ls_wR_factor_gt 0.0508
_refine_ls_wR_factor_ref 0.0553
_reflns_number_gt 5057
_reflns_number_total 6326
_reflns_threshold_expression >2sigma(I)
_cod_data_source_file c4dt03241a2.cif
_cod_data_source_block jt007_0m
_cod_depositor_comments 'Adding full bibliography for 7033111--7033113.cif.'
_cod_original_sg_symbol_H-M P2(1)/c
_cod_database_code 7033111

loop_
_symmetry_equiv_pos_as_xyz
'x, y, z'
'-x, y+1/2, -z+1/2'
'-x, -y, -z'
'x, -y-1/2, z-1/2'

loop_
_atom_site_label
_atom_site_type_symbol
_atom_site_fract_x
_atom_site_fract_y
_atom_site_fract_z
_atom_site_U_iso_or_equiv
_atom_site_adp_type
_atom_site_occupancy
_atom_site_symmetry_multiplicity
_atom_site_calc_flag
_atom_site_refinement_flags
Te1 Te 0.746461(16) 0.838854(8) -0.068965(11) 0.01791(6) Uani 1 1 d .
F8 F 0.17556(15) 0.81382(9) -0.29158(11) 0.0432(5) Uani 1 1 d .
F7 F 0.18161(14) 0.83471(8) -0.12485(11) 0.0350(4) Uani 1 1 d .
F6 F 0.38099(13) 0.79412(7) 0.00835(9) 0.0269(4) Uani 1 1 d .
F9 F 0.37176(15) 0.74913(8) -0.32028(10) 0.0376(4) Uani 1 1 d .
F10 F 0.57223(14) 0.70658(7) -0.18767(9) 0.0264(4) Uani 1 1 d .
F15 F 0.48377(15) 0.62162(7) -0.08762(9) 0.0278(4) Uani 1 1 d .
F14 F 0.37492(14) 0.52710(7) -0.03382(10) 0.0301(4) Uani 1 1 d .
F11 F 0.62103(14) 0.70592(7) 0.19774(9) 0.0247(4) Uani 1 1 d .
F12 F 0.51311(15) 0.60983(8) 0.25009(10) 0.0310(4) Uani 1 1 d .
F3 F 0.95630(16) 0.47744(8) 0.13431(13) 0.0487(5) Uani 1 1 d .
F1 F 0.86326(15) 0.68708(8) 0.17006(10) 0.0311(4) Uani 1 1 d .
F2 F 0.96158(16) 0.57713(9) 0.24043(11) 0.0430(5) Uani 1 1 d .
F4 F 0.85846(15) 0.49094(8) -0.04001(12) 0.0410(5) Uani 1 1 d .
F5 F 0.75703(15) 0.60145(8) -0.11139(10) 0.0311(4) Uani 1 1 d .
C17 C 0.9340(2) 0.88242(13) -0.01292(17) 0.0229(6) Uani 1 1 d .
H17A H 0.9911 0.8695 -0.0463 0.027 Uiso 1 1 calc R
H17B H 0.9230 0.9281 -0.0186 0.027 Uiso 1 1 calc R
C18 C 1.0011(2) 0.86622(14) 0.08288(17) 0.0251(6) Uani 1 1 d .
H18A H 0.9426 0.8768 0.1163 0.030 Uiso 1 1 calc R
H18B H 1.0186 0.8209 0.0887 0.030 Uiso 1 1 calc R
C19 C 1.1276(2) 0.90143(13) 0.11968(17) 0.0234(6) Uani 1 1 d .
C20 C 1.1338(3) 0.95736(16) 0.1629(2) 0.0417(9) Uani 1 1 d .
H20A H 1.0572 0.9741 0.1703 0.050 Uiso 1 1 calc R
C21 C 1.2510(3) 0.98927(17) 0.1957(2) 0.0516(10) Uani 1 1 d .
H21A H 1.2541 1.0279 0.2247 0.062 Uiso 1 1 calc R
C22 C 1.3628(3) 0.96489(17) 0.1861(2) 0.0424(9) Uani 1 1 d .
H22A H 1.4434 0.9863 0.2094 0.051 Uiso 1 1 calc R
C23 C 1.3574(3) 0.90990(16) 0.1431(2) 0.0373(8) Uani 1 1 d .
H23A H 1.4344 0.8932 0.1364 0.045 Uiso 1 1 calc R
C24 C 1.2403(3) 0.87815(14) 0.10898(19) 0.0298(7) Uani 1 1 d .
H24A H 1.2374 0.8403 0.0782 0.036 Uiso 1 1 calc R
C2 C 0.8158(2) 0.74578(12) -0.04138(16) 0.0169(6) Uani 1 1 d .
C11 C 0.9298(2) 0.72785(12) -0.06792(16) 0.0177(6) Uani 1 1 d .
C16 C 0.9178(3) 0.72619(14) -0.15564(18) 0.0259(7) Uani 1 1 d .
H16A H 0.8409 0.7416 -0.1979 0.031 Uiso 1 1 calc R
C15 C 1.0175(3) 0.70213(15) -0.1817(2) 0.0337(8) Uani 1 1 d .
H15A H 1.0084 0.7010 -0.2417 0.040 Uiso 1 1 calc R
C14 C 1.1301(3) 0.67975(14) -0.1205(2) 0.0339(8) Uani 1 1 d .
H14A H 1.1973 0.6622 -0.1384 0.041 Uiso 1 1 calc R
C13 C 1.1442(3) 0.68306(14) -0.0334(2) 0.0335(8) Uani 1 1 d .
H13A H 1.2223 0.6686 0.0087 0.040 Uiso 1 1 calc R
C12 C 1.0456(2) 0.70718(13) -0.00658(19) 0.0259(7) Uani 1 1 d .
H12A H 1.0568 0.7097 0.0537 0.031 Uiso 1 1 calc R
C1 C 0.7469(2) 0.70954(12) -0.00638(15) 0.0156(6) Uani 1 1 d .
C31 C 0.4917(2) 0.75111(12) -0.08157(16) 0.0172(6) Uani 1 1 d .
C36 C 0.4800(2) 0.73963(13) -0.16799(17) 0.0202(6) Uani 1 1 d .
C35 C 0.3765(3) 0.76034(14) -0.23791(17) 0.0251(7) Uani 1 1 d .
C33 C 0.2766(3) 0.79309(14) -0.22365(18) 0.0286(7) Uani 1 1 d .
C34 C 0.2803(2) 0.80448(13) -0.14021(19) 0.0249(7) Uani 1 1 d .
C32 C 0.3858(2) 0.78340(12) -0.07258(16) 0.0187(6) Uani 1 1 d .
C37 C 0.5529(2) 0.67164(12) 0.05040(16) 0.0161(6) Uani 1 1 d .
C42 C 0.4904(2) 0.62246(13) -0.00355(16) 0.0183(6) Uani 1 1 d .
C41 C 0.4351(2) 0.57224(13) 0.02320(17) 0.0211(6) Uani 1 1 d .
C40 C 0.4436(2) 0.56708(13) 0.10882(18) 0.0219(6) Uani 1 1 d .
C39 C 0.5053(2) 0.61370(13) 0.16544(17) 0.0203(6) Uani 1 1 d .
C38 C 0.5587(2) 0.66385(13) 0.13597(16) 0.0180(6) Uani 1 1 d .
F13 F 0.39518(15) 0.51747(8) 0.13778(10) 0.0355(4) Uani 1 1 d .
C4 C 0.6412(2) 0.79405(12) 0.06685(16) 0.0177(6) Uani 1 1 d .
H4A H 0.6244 0.7941 0.1205 0.021 Uiso 1 1 calc R
C3 C 0.6880(2) 0.84589(12) 0.04423(15) 0.0168(6) Uani 1 1 d .
C25 C 0.7010(2) 0.90877(12) 0.08453(17) 0.0182(6) Uani 1 1 d .
C26 C 0.7336(2) 0.91403(13) 0.17473(17) 0.0228(6) Uani 1 1 d .
H26A H 0.7503 0.8776 0.2098 0.027 Uiso 1 1 calc R
C27 C 0.7418(3) 0.97197(13) 0.21317(19) 0.0291(7) Uani 1 1 d .
H27A H 0.7633 0.9751 0.2745 0.035 Uiso 1 1 calc R
C28 C 0.7190(3) 1.02534(14) 0.1633(2) 0.0371(8) Uani 1 1 d .
H28A H 0.7248 1.0650 0.1900 0.044 Uiso 1 1 calc R
C29 C 0.6879(3) 1.02051(14) 0.0742(2) 0.0397(8) Uani 1 1 d .
H29A H 0.6725 1.0571 0.0396 0.048 Uiso 1 1 calc R
C30 C 0.6789(3) 0.96256(13) 0.03482(18) 0.0287(7) Uani 1 1 d .
H30A H 0.6574 0.9598 -0.0265 0.034 Uiso 1 1 calc R
C5 C 0.8035(2) 0.64738(12) 0.02728(17) 0.0174(6) Uani 1 1 d .
C10 C 0.8058(2) 0.59632(13) -0.02427(18) 0.0220(6) Uani 1 1 d .
C9 C 0.8572(2) 0.53977(13) 0.0116(2) 0.0269(7) Uani 1 1 d .
C8 C 0.9083(3) 0.53286(14) 0.1004(2) 0.0303(7) Uani 1 1 d .
C7 C 0.9102(2) 0.58254(14) 0.15328(19) 0.0271(7) Uani 1 1 d .
C6 C 0.8586(2) 0.63863(13) 0.11661(17) 0.0216(6) Uani 1 1 d .
B1 B 0.6105(3) 0.73041(15) 0.00944(19) 0.0173(7) Uani 1 1 d .

loop_
_atom_site_aniso_label
_atom_site_aniso_U_11
_atom_site_aniso_U_22
_atom_site_aniso_U_33
_atom_site_aniso_U_23
_atom_site_aniso_U_13
_atom_site_aniso_U_12
Te1 0.01996(9) 0.01673(10) 0.01556(9) 0.00044(8) 0.00386(6) -0.00137(8)
F8 0.0321(9) 0.0510(13) 0.0320(10) 0.0101(9) -0.0090(8) 0.0035(9)
F7 0.0225(8) 0.0303(10) 0.0478(11) 0.0003(9) 0.0057(7) 0.0070(8)
F6 0.0241(8) 0.0314(10) 0.0263(9) -0.0052(7) 0.0100(7) 0.0035(7)
F9 0.0403(10) 0.0503(12) 0.0174(9) -0.0024(8) 0.0031(7) -0.0117(9)
F10 0.0295(8) 0.0310(10) 0.0207(8) -0.0058(7) 0.0110(7) -0.0002(7)
F15 0.0426(9) 0.0212(9) 0.0215(9) -0.0080(7) 0.0130(7) -0.0084(8)
F14 0.0345(9) 0.0203(10) 0.0320(9) -0.0071(7) 0.0062(8) -0.0121(7)
F11 0.0298(8) 0.0231(9) 0.0193(8) -0.0040(7) 0.0054(7) -0.0074(7)
F12 0.0386(9) 0.0327(10) 0.0214(9) 0.0042(7) 0.0094(7) -0.0079(8)
F3 0.0433(10) 0.0227(11) 0.0706(14) 0.0166(10) 0.0060(10) 0.0074(9)
F1 0.0354(9) 0.0335(10) 0.0217(9) -0.0041(8) 0.0057(7) 0.0052(8)
F2 0.0429(10) 0.0482(13) 0.0302(10) 0.0164(9) 0.0016(8) 0.0055(9)
F4 0.0325(9) 0.0208(10) 0.0629(12) -0.0153(9) 0.0068(9) 0.0031(8)
F5 0.0370(9) 0.0282(10) 0.0265(9) -0.0089(7) 0.0085(8) 0.0028(8)
C17 0.0208(13) 0.0224(17) 0.0255(15) -0.0018(13) 0.0077(12) -0.0063(12)
C18 0.0220(14) 0.0286(17) 0.0226(15) -0.0006(13) 0.0045(12) -0.0040(13)
C19 0.0219(14) 0.0263(18) 0.0207(15) -0.0006(13) 0.0054(12) -0.0015(12)
C20 0.0331(17) 0.042(2) 0.053(2) -0.0228(18) 0.0184(16) -0.0031(16)
C21 0.048(2) 0.045(2) 0.060(2) -0.0324(19) 0.0155(18) -0.0143(18)
C22 0.0287(17) 0.053(2) 0.041(2) -0.0120(18) 0.0055(15) -0.0173(16)
C23 0.0227(15) 0.049(2) 0.0389(19) -0.0044(17) 0.0087(14) -0.0032(15)
C24 0.0268(15) 0.0299(19) 0.0330(17) -0.0065(14) 0.0103(13) 0.0000(13)
C2 0.0176(13) 0.0139(15) 0.0172(14) -0.0008(11) 0.0029(11) 0.0027(11)
C11 0.0186(13) 0.0124(15) 0.0226(15) -0.0028(11) 0.0073(11) -0.0048(11)
C16 0.0235(14) 0.0305(18) 0.0237(16) 0.0007(13) 0.0077(12) -0.0050(13)
C15 0.0418(18) 0.036(2) 0.0333(18) -0.0126(15) 0.0256(15) -0.0097(15)
C14 0.0321(17) 0.0265(19) 0.054(2) -0.0048(15) 0.0297(16) -0.0021(14)
C13 0.0228(15) 0.0298(19) 0.050(2) 0.0091(15) 0.0148(14) 0.0049(13)
C12 0.0214(14) 0.0292(18) 0.0272(16) 0.0021(13) 0.0082(12) -0.0012(13)
C1 0.0178(13) 0.0146(15) 0.0123(13) -0.0053(11) 0.0021(11) -0.0021(11)
C31 0.0208(13) 0.0117(15) 0.0190(14) -0.0022(11) 0.0066(11) -0.0062(11)
C36 0.0207(13) 0.0177(16) 0.0238(15) -0.0017(12) 0.0095(12) -0.0037(12)
C35 0.0291(15) 0.0269(18) 0.0170(15) 0.0012(13) 0.0044(12) -0.0113(13)
C33 0.0209(14) 0.0275(18) 0.0276(17) 0.0071(14) -0.0052(13) -0.0040(13)
C34 0.0184(14) 0.0170(17) 0.0367(18) -0.0006(13) 0.0058(13) -0.0006(12)
C32 0.0204(13) 0.0164(16) 0.0185(14) -0.0031(12) 0.0054(11) -0.0036(12)
C37 0.0133(12) 0.0136(16) 0.0202(14) -0.0026(11) 0.0037(11) 0.0012(11)
C42 0.0199(13) 0.0194(16) 0.0178(14) 0.0001(12) 0.0091(11) 0.0038(12)
C41 0.0190(13) 0.0138(16) 0.0276(16) -0.0040(12) 0.0036(12) -0.0025(12)
C40 0.0175(13) 0.0174(16) 0.0298(16) 0.0059(13) 0.0067(12) -0.0034(12)
C39 0.0185(13) 0.0221(16) 0.0203(15) 0.0029(12) 0.0063(11) 0.0016(12)
C38 0.0130(12) 0.0195(15) 0.0195(13) -0.0046(13) 0.0026(10) -0.0003(12)
F13 0.0366(9) 0.0294(10) 0.0358(10) 0.0108(8) 0.0055(8) -0.0143(8)
C4 0.0162(13) 0.0201(16) 0.0152(14) -0.0008(12) 0.0030(11) 0.0025(11)
C3 0.0173(12) 0.0175(16) 0.0144(13) -0.0018(11) 0.0039(10) 0.0014(12)
C25 0.0178(13) 0.0135(15) 0.0236(15) -0.0013(12) 0.0073(11) 0.0003(11)
C26 0.0284(15) 0.0185(16) 0.0217(15) 0.0006(12) 0.0086(12) -0.0001(12)
C27 0.0415(17) 0.0225(18) 0.0252(16) -0.0052(13) 0.0137(14) -0.0047(14)
C28 0.063(2) 0.0151(18) 0.0366(19) -0.0074(14) 0.0210(17) -0.0047(15)
C29 0.069(2) 0.0150(18) 0.0381(19) 0.0054(14) 0.0212(17) 0.0004(16)
C30 0.0452(18) 0.0208(17) 0.0196(15) 0.0020(13) 0.0099(14) 0.0024(14)
C5 0.0145(12) 0.0148(16) 0.0244(15) -0.0023(11) 0.0086(11) -0.0032(11)
C10 0.0166(13) 0.0212(17) 0.0274(17) -0.0012(13) 0.0065(12) -0.0020(12)
C9 0.0204(14) 0.0166(17) 0.0439(19) -0.0065(14) 0.0109(14) -0.0009(12)
C8 0.0215(14) 0.0173(17) 0.050(2) 0.0135(15) 0.0083(14) 0.0032(13)
C7 0.0197(14) 0.0303(19) 0.0296(17) 0.0085(14) 0.0057(13) 0.0011(13)
C6 0.0183(13) 0.0217(16) 0.0260(16) -0.0012(13) 0.0090(12) -0.0011(12)
B1 0.0191(15) 0.0178(18) 0.0144(15) -0.0014(13) 0.0050(12) -0.0011(13)

loop_
_atom_type_symbol
_atom_type_description
_atom_type_scat_dispersion_real
_atom_type_scat_dispersion_imag
_atom_type_scat_source
C C 0.0033 0.0016 'International Tables Vol C Tables 4.2.6.8 and 6.1.1.4'
H H 0.0000 0.0000 'International Tables Vol C Tables 4.2.6.8 and 6.1.1.4'
B B 0.0013 0.0007 'International Tables Vol C Tables 4.2.6.8 and 6.1.1.4'
F F 0.0171 0.0103 'International Tables Vol C Tables 4.2.6.8 and 6.1.1.4'
Te Te -0.5308 1.6751 'International Tables Vol C Tables 4.2.6.8 and 6.1.1.4'

loop_
_geom_angle_atom_site_label_1
_geom_angle_atom_site_label_2
_geom_angle_atom_site_label_3
_geom_angle
C2 Te1 C3 93.98(10)
C2 Te1 C17 95.69(10)
C3 Te1 C17 96.49(10)
C18 C17 Te1 113.51(17)
C18 C17 H17A 108.9
Te1 C17 H17A 108.9
C18 C17 H17B 108.9
Te1 C17 H17B 108.9
H17A C17 H17B 107.7
C19 C18 C17 110.8(2)
C19 C18 H18A 109.5
C17 C18 H18A 109.5
C19 C18 H18B 109.5
C17 C18 H18B 109.5
H18A C18 H18B 108.1
C20 C19 C24 118.8(3)
C20 C19 C18 121.5(2)
C24 C19 C18 119.8(3)
C19 C20 C21 120.6(3)
C19 C20 H20A 119.7
C21 C20 H20A 119.7
C22 C21 C20 120.0(3)
C22 C21 H21A 120.0
C20 C21 H21A 120.0
C23 C22 C21 119.8(3)
C23 C22 H22A 120.1
C21 C22 H22A 120.1
C22 C23 C24 120.6(3)
C22 C23 H23A 119.7
C24 C23 H23A 119.7
C19 C24 C23 120.3(3)
C19 C24 H24A 119.9
C23 C24 H24A 119.9
C1 C2 C11 127.7(2)
C1 C2 Te1 115.40(18)
C11 C2 Te1 116.78(18)
C16 C11 C12 118.9(2)
C16 C11 C2 120.0(2)
C12 C11 C2 120.9(2)
C15 C16 C11 120.4(3)
C15 C16 H16A 119.8
C11 C16 H16A 119.8
C14 C15 C16 120.2(3)
C14 C15 H15A 119.9
C16 C15 H15A 119.9
C13 C14 C15 119.6(3)
C13 C14 H14A 120.2
C15 C14 H14A 120.2
C14 C13 C12 120.7(3)
C14 C13 H13A 119.7
C12 C13 H13A 119.7
C13 C12 C11 120.1(3)
C13 C12 H12A 119.9
C11 C12 H12A 119.9
C2 C1 C5 117.2(2)
C2 C1 B1 124.7(2)
C5 C1 B1 117.8(2)
C32 C31 C36 113.1(2)
C32 C31 B1 117.5(2)
C36 C31 B1 129.3(2)
F10 C36 C35 116.0(2)
F10 C36 C31 120.4(2)
C35 C36 C31 123.5(2)
F9 C35 C33 119.1(2)
F9 C35 C36 121.0(3)
C33 C35 C36 119.8(3)
F8 C33 C34 120.2(3)
F8 C33 C35 120.2(3)
C34 C33 C35 119.6(2)
F7 C34 C33 120.5(2)
F7 C34 C32 120.9(2)
C33 C34 C32 118.6(2)
F6 C32 C34 115.6(2)
F6 C32 C31 119.1(2)
C34 C32 C31 125.3(2)
C38 C37 C42 113.1(2)
C38 C37 B1 127.2(2)
C42 C37 B1 119.7(2)
F15 C42 C41 115.4(2)
F15 C42 C37 120.0(2)
C41 C42 C37 124.5(2)
F14 C41 C40 119.7(2)
F14 C41 C42 120.5(2)
C40 C41 C42 119.8(2)
F13 C40 C41 121.3(2)
F13 C40 C39 120.2(2)
C41 C40 C39 118.5(2)
F12 C39 C40 119.3(2)
F12 C39 C38 120.6(2)
C40 C39 C38 120.1(2)
F11 C38 C39 115.2(2)
F11 C38 C37 120.8(2)
C39 C38 C37 124.0(2)
C3 C4 B1 124.8(2)
C3 C4 H4A 117.6
B1 C4 H4A 117.6
C4 C3 C25 129.0(2)
C4 C3 Te1 115.44(19)
C25 C3 Te1 115.56(18)
C30 C25 C26 118.8(3)
C30 C25 C3 121.8(2)
C26 C25 C3 119.4(2)
C27 C26 C25 120.3(3)
C27 C26 H26A 119.8
C25 C26 H26A 119.8
C28 C27 C26 120.6(3)
C28 C27 H27A 119.7
C26 C27 H27A 119.7
C27 C28 C29 119.4(3)
C27 C28 H28A 120.3
C29 C28 H28A 120.3
C28 C29 C30 120.5(3)
C28 C29 H29A 119.7
C30 C29 H29A 119.7
C25 C30 C29 120.4(3)
C25 C30 H30A 119.8
C29 C30 H30A 119.8
C10 C5 C6 116.1(2)
C10 C5 C1 124.9(2)
C6 C5 C1 119.1(2)
F5 C10 C9 118.7(2)
F5 C10 C5 119.6(2)
C9 C10 C5 121.6(3)
F4 C9 C8 119.2(3)
F4 C9 C10 120.4(3)
C8 C9 C10 120.4(3)
F3 C8 C7 120.6(3)
F3 C8 C9 119.7(3)
C7 C8 C9 119.7(3)
F2 C7 C8 120.7(3)
F2 C7 C6 120.0(3)
C8 C7 C6 119.3(3)
F1 C6 C7 118.2(2)
F1 C6 C5 118.9(2)
C7 C6 C5 122.9(3)
C4 B1 C37 116.4(2)
C4 B1 C1 107.1(2)
C37 B1 C1 109.7(2)
C4 B1 C31 103.7(2)
C37 B1 C31 106.1(2)
C1 B1 C31 113.9(2)

loop_
_geom_bond_atom_site_label_1
_geom_bond_atom_site_label_2
_geom_bond_distance
Te1 C2 2.132(3)
Te1 C3 2.146(2)
Te1 C17 2.153(2)
F8 C33 1.351(3)
F7 C34 1.347(3)
F6 C32 1.357(3)
F9 C35 1.347(3)
F10 C36 1.351(3)
F15 C42 1.348(3)
F14 C41 1.352(3)
F11 C38 1.356(3)
F12 C39 1.356(3)
F3 C8 1.343(3)
F1 C6 1.347(3)
F2 C7 1.348(3)
F4 C9 1.347(3)
F5 C10 1.345(3)
C17 C18 1.528(4)
C17 H17A 0.9900
C17 H17B 0.9900
C18 C19 1.509(4)
C18 H18A 0.9900
C18 H18B 0.9900
C19 C20 1.383(4)
C19 C24 1.387(4)
C20 C21 1.389(4)
C20 H20A 0.9500
C21 C22 1.379(4)
C21 H21A 0.9500
C22 C23 1.365(4)
C22 H22A 0.9500
C23 C24 1.388(4)
C23 H23A 0.9500
C24 H24A 0.9500
C2 C1 1.332(3)
C2 C11 1.492(3)
C11 C16 1.392(4)
C11 C12 1.396(4)
C16 C15 1.388(4)
C16 H16A 0.9500
C15 C14 1.385(4)
C15 H15A 0.9500
C14 C13 1.378(4)
C14 H14A 0.9500
C13 C12 1.385(4)
C13 H13A 0.9500
C12 H12A 0.9500
C1 C5 1.496(4)
C1 B1 1.649(4)
C31 C32 1.392(3)
C31 C36 1.393(4)
C31 B1 1.673(4)
C36 C35 1.383(4)
C35 C33 1.377(4)
C33 C34 1.369(4)
C34 C32 1.378(4)
C37 C38 1.385(3)
C37 C42 1.398(4)
C37 B1 1.646(4)
C42 C41 1.375(4)
C41 C40 1.372(4)
C40 F13 1.342(3)
C40 C39 1.376(4)
C39 C38 1.383(4)
C4 C3 1.326(4)
C4 B1 1.628(4)
C4 H4A 0.9500
C3 C25 1.488(4)
C25 C30 1.386(4)
C25 C26 1.398(4)
C26 C27 1.383(4)
C26 H26A 0.9500
C27 C28 1.380(4)
C27 H27A 0.9500
C28 C29 1.381(4)
C28 H28A 0.9500
C29 C30 1.389(4)
C29 H29A 0.9500
C30 H30A 0.9500
C5 C10 1.387(4)
C5 C6 1.391(4)
C10 C9 1.383(4)
C9 C8 1.375(4)
C8 C7 1.368(4)
C7 C6 1.379(4)

loop_
_geom_torsion_atom_site_label_1
_geom_torsion_atom_site_label_2
_geom_torsion_atom_site_label_3
_geom_torsion_atom_site_label_4
_geom_torsion
C2 Te1 C17 C18 -57.9(2)
C3 Te1 C17 C18 36.7(2)
Te1 C17 C18 C19 -176.29(18)
C17 C18 C19 C20 94.5(3)
C17 C18 C19 C24 -84.3(3)
C24 C19 C20 C21 -0.6(5)
C18 C19 C20 C21 -179.5(3)
C19 C20 C21 C22 -0.7(6)
C20 C21 C22 C23 1.1(6)
C21 C22 C23 C24 -0.2(5)
C20 C19 C24 C23 1.5(4)
C18 C19 C24 C23 -179.6(3)
C22 C23 C24 C19 -1.2(5)
C3 Te1 C2 C1 36.4(2)
C17 Te1 C2 C1 133.4(2)
C3 Te1 C2 C11 -146.97(19)
C17 Te1 C2 C11 -50.03(19)
C1 C2 C11 C16 110.9(3)
Te1 C2 C11 C16 -65.2(3)
C1 C2 C11 C12 -63.3(4)
Te1 C2 C11 C12 120.6(2)
C12 C11 C16 C15 2.5(4)
C2 C11 C16 C15 -171.8(3)
C11 C16 C15 C14 -0.2(4)
C16 C15 C14 C13 -1.8(5)
C15 C14 C13 C12 1.5(5)
C14 C13 C12 C11 0.7(4)
C16 C11 C12 C13 -2.7(4)
C2 C11 C12 C13 171.5(3)
C11 C2 C1 C5 13.5(4)
Te1 C2 C1 C5 -170.36(17)
C11 C2 C1 B1 -171.6(2)
Te1 C2 C1 B1 4.6(3)
C32 C31 C36 F10 -177.3(2)
B1 C31 C36 F10 1.2(4)
C32 C31 C36 C35 2.5(4)
B1 C31 C36 C35 -179.0(3)
F10 C36 C35 F9 -1.8(4)
C31 C36 C35 F9 178.4(2)
F10 C36 C35 C33 178.4(2)
C31 C36 C35 C33 -1.4(4)
F9 C35 C33 F8 -0.2(4)
C36 C35 C33 F8 179.6(2)
F9 C35 C33 C34 179.7(2)
C36 C35 C33 C34 -0.5(4)
F8 C33 C34 F7 2.1(4)
C35 C33 C34 F7 -177.9(2)
F8 C33 C34 C32 -179.1(2)
C35 C33 C34 C32 1.0(4)
F7 C34 C32 F6 1.3(4)
C33 C34 C32 F6 -177.6(2)
F7 C34 C32 C31 179.2(2)
C33 C34 C32 C31 0.3(4)
C36 C31 C32 F6 175.9(2)
B1 C31 C32 F6 -2.8(3)
C36 C31 C32 C34 -2.0(4)
B1 C31 C32 C34 179.3(2)
C38 C37 C42 F15 -176.2(2)
B1 C37 C42 F15 3.6(3)
C38 C37 C42 C41 2.5(4)
B1 C37 C42 C41 -177.7(2)
F15 C42 C41 F14 -2.2(3)
C37 C42 C41 F14 179.1(2)
F15 C42 C41 C40 176.2(2)
C37 C42 C41 C40 -2.5(4)
F14 C41 C40 F13 1.1(4)
C42 C41 C40 F13 -177.3(2)
F14 C41 C40 C39 -180.0(2)
C42 C41 C40 C39 1.6(4)
F13 C40 C39 F12 -1.9(4)
C41 C40 C39 F12 179.1(2)
F13 C40 C39 C38 178.0(2)
C41 C40 C39 C38 -1.0(4)
F12 C39 C38 F11 2.2(3)
C40 C39 C38 F11 -177.7(2)
F12 C39 C38 C37 -179.0(2)
C40 C39 C38 C37 1.1(4)
C42 C37 C38 F11 177.1(2)
B1 C37 C38 F11 -2.7(4)
C42 C37 C38 C39 -1.7(4)
B1 C37 C38 C39 178.5(2)
B1 C4 C3 C25 170.0(2)
B1 C4 C3 Te1 -7.5(3)
C2 Te1 C3 C4 -35.3(2)
C17 Te1 C3 C4 -131.54(19)
C2 Te1 C3 C25 146.81(18)
C17 Te1 C3 C25 50.62(19)
C4 C3 C25 C30 -142.3(3)
Te1 C3 C25 C30 35.2(3)
C4 C3 C25 C26 36.3(4)
Te1 C3 C25 C26 -146.23(19)
C30 C25 C26 C27 0.9(4)
C3 C25 C26 C27 -177.8(2)
C25 C26 C27 C28 -0.6(4)
C26 C27 C28 C29 0.0(5)
C27 C28 C29 C30 0.3(5)
C26 C25 C30 C29 -0.6(4)
C3 C25 C30 C29 178.0(3)
C28 C29 C30 C25 0.0(5)
C2 C1 C5 C10 -75.4(3)
B1 C1 C5 C10 109.3(3)
C2 C1 C5 C6 104.6(3)
B1 C1 C5 C6 -70.7(3)
C6 C5 C10 F5 -178.5(2)
C1 C5 C10 F5 1.5(4)
C6 C5 C10 C9 1.5(4)
C1 C5 C10 C9 -178.5(2)
F5 C10 C9 F4 0.1(4)
C5 C10 C9 F4 -179.9(2)
F5 C10 C9 C8 179.8(2)
C5 C10 C9 C8 -0.2(4)
F4 C9 C8 F3 -1.2(4)
C10 C9 C8 F3 179.1(2)
F4 C9 C8 C7 178.5(2)
C10 C9 C8 C7 -1.1(4)
F3 C8 C7 F2 0.8(4)
C9 C8 C7 F2 -179.0(2)
F3 C8 C7 C6 -179.1(2)
C9 C8 C7 C6 1.1(4)
F2 C7 C6 F1 1.0(4)
C8 C7 C6 F1 -179.1(2)
F2 C7 C6 C5 -179.7(2)
C8 C7 C6 C5 0.2(4)
C10 C5 C6 F1 177.8(2)
C1 C5 C6 F1 -2.2(3)
C10 C5 C6 C7 -1.5(4)
C1 C5 C6 C7 178.5(2)
C3 C4 B1 C37 179.9(2)
C3 C4 B1 C1 56.8(3)
C3 C4 B1 C31 -64.0(3)
C38 C37 B1 C4 -18.1(4)
C42 C37 B1 C4 162.1(2)
C38 C37 B1 C1 103.7(3)
C42 C37 B1 C1 -76.1(3)
C38 C37 B1 C31 -132.9(2)
C42 C37 B1 C31 47.3(3)
C2 C1 B1 C4 -55.1(3)
C5 C1 B1 C4 119.8(2)
C2 C1 B1 C37 177.8(2)
C5 C1 B1 C37 -7.4(3)
C2 C1 B1 C31 59.0(3)
C5 C1 B1 C31 -126.1(2)
C32 C31 B1 C4 -48.6(3)
C36 C31 B1 C4 132.9(3)
C32 C31 B1 C37 74.5(3)
C36 C31 B1 C37 -103.9(3)
C32 C31 B1 C1 -164.7(2)
C36 C31 B1 C1 16.9(4)
